data_4106781
loop_
_publ_author_name
'Jarkko T. Koivunen'
'Liisa Nissinen'
'Jarmo K\"apyl\"a'
'Johanna Jokinen'
'Marjo Pihlavisto'
'Anne Marjam\"aki'
'Jyrki Heino'
'Juhani Huuskonen'
'Olli T. Pentik\"ainen'

_publ_contact_author_address
;Department of Chemistry
University of Jyvaskyla
P.O. Box 35
FIN-40014 Jyvaskyla, Finland
;
_publ_contact_author_email juhani.s-p.huuskonen@jyu.fi
_publ_contact_author_fax 358(14)2602501
_publ_contact_author_name 'Huuskonen, Juhani'
_publ_contact_author_phone 358(14)2602656
_publ_section_title
;
 Fluorescent Small Molecule Probe to Modulate and Explore \a2\b1 Integrin
 Function
;
_journal_name_full 'Journal of the American Chemical Society'
_journal_page_first 14558
_journal_page_last 14561
_journal_paper_doi 10.1021/ja206086c
_journal_volume 133
_journal_year 2011
_chemical_formula_sum 'C32 H20 N2 O6 S2'
_chemical_formula_weight 592.62
_chemical_name_common 'Compound X'
_chemical_name_systematic
;
 ?
;
_space_group_IT_number 14
_symmetry_cell_setting monoclinic
_symmetry_space_group_name_Hall '-P 2ybc'
_symmetry_space_group_name_H-M 'P 1 21/c 1'
_atom_sites_solution_hydrogens geom
_atom_sites_solution_primary direct
_atom_sites_solution_secondary difmap
_cell_angle_alpha 90
_cell_angle_beta 95.68(3)
_cell_angle_gamma 90
_cell_formula_units_Z 4
_cell_length_a 10.312(2)
_cell_length_b 31.026(6)
_cell_length_c 8.4040(17)
_cell_measurement_reflns_used 8844
_cell_measurement_temperature 123(2)
_cell_measurement_theta_max 28.1
_cell_measurement_theta_min 2.09
_cell_volume 2675.6(9)
_computing_cell_refinement 'HKL Scalepack (Otwinowski & Minor 1997)'
_computing_data_collection 'Collect (Bruker AXS BV, 1997-2004)'
_computing_data_reduction 'HKL Denzo and Scalepack (Otwinowski & Minor 1997)'
_computing_structure_refinement 'SHELXL-97 (Sheldrick, 2008)'
_diffrn_ambient_temperature 123(2)
_diffrn_detector_area_resol_mean 9
_diffrn_measured_fraction_theta_full 1
_diffrn_measured_fraction_theta_max 1
_diffrn_measurement_device '95mm CCD camera on \k-goniostat'
_diffrn_measurement_device_type KappaCCD
_diffrn_measurement_method CCD
_diffrn_orient_matrix_type 'by Bruker AXS Collect from scalepack cell'
_diffrn_orient_matrix_UB_11 -0.1128433
_diffrn_orient_matrix_UB_12 -0.0257163
_diffrn_orient_matrix_UB_13 0.0091277
_diffrn_orient_matrix_UB_21 -0.0343591
_diffrn_orient_matrix_UB_22 -0.0027735
_diffrn_orient_matrix_UB_23 -0.0308714
_diffrn_orient_matrix_UB_31 0.0196126
_diffrn_orient_matrix_UB_32 -0.0939624
_diffrn_orient_matrix_UB_33 -0.0015864
_diffrn_radiation_monochromator graphite
_diffrn_radiation_type MoK\a
_diffrn_radiation_wavelength 0.71073
_diffrn_reflns_av_R_equivalents 0.1005
_diffrn_reflns_av_unetI/netI 0.0851
_diffrn_reflns_limit_h_max 12
_diffrn_reflns_limit_h_min -11
_diffrn_reflns_limit_k_max 35
_diffrn_reflns_limit_k_min -36
_diffrn_reflns_limit_l_max 9
_diffrn_reflns_limit_l_min -9
_diffrn_reflns_number 14725
_diffrn_reflns_theta_full 25
_diffrn_reflns_theta_max 25
_diffrn_reflns_theta_min 2.09
_exptl_absorpt_coefficient_mu 0.251
_exptl_absorpt_correction_type none
_exptl_crystal_colour yellow
_exptl_crystal_density_diffrn 1.471
_exptl_crystal_description block
_exptl_crystal_F_000 1224
_exptl_crystal_size_max 0.35
_exptl_crystal_size_mid 0.25
_exptl_crystal_size_min 0.1
_refine_diff_density_max 0.28
_refine_diff_density_min -0.331
_refine_diff_density_rms 0.064
_refine_ls_extinction_method none
_refine_ls_goodness_of_fit_ref 1.065
_refine_ls_hydrogen_treatment mixed
_refine_ls_matrix_type full
_refine_ls_number_parameters 387
_refine_ls_number_reflns 4698
_refine_ls_number_restraints 0
_refine_ls_restrained_S_all 1.065
_refine_ls_R_factor_all 0.1045
_refine_ls_R_factor_gt 0.0603
_refine_ls_shift/su_max 0.001
_refine_ls_shift/su_mean 0
_refine_ls_structure_factor_coef Fsqd
_refine_ls_weighting_details 'calc w=1/[\s^2^(Fo^2^)+(0.0086P)^2^+4.1056P] where P=(Fo^2^+2Fc^2^)/3'
_refine_ls_weighting_scheme calc
_refine_ls_wR_factor_gt 0.0984
_refine_ls_wR_factor_ref 0.1137
_reflns_number_gt 3178
_reflns_number_total 4698
_reflns_threshold_expression >2\s(I)
_cod_data_source_file ja206086c_si_002_2.cif
_cod_data_source_block cbl027_1
_cod_database_code 4106781

loop_
_symmetry_equiv_pos_as_xyz
'x, y, z'
'-x, y+1/2, -z+1/2'
'-x, -y, -z'
'x, -y-1/2, z-1/2'

loop_
_atom_site_label
_atom_site_type_symbol
_atom_site_fract_x
_atom_site_fract_y
_atom_site_fract_z
_atom_site_U_iso_or_equiv
_atom_site_adp_type
_atom_site_occupancy
_atom_site_symmetry_multiplicity
_atom_site_calc_flag
_atom_site_refinement_flags
C1 C 0.9683(3) -0.11950(11) 0.7475(4) 0.0246(9) Uani 1 1 d .
C2 C 0.9768(3) -0.12077(12) 0.9129(4) 0.0259(9) Uani 1 1 d .
H2 H 1.0212 -0.0988 0.9755 0.031 Uiso 1 1 calc R
C3 C 0.9187(3) -0.15513(12) 0.9849(4) 0.0243(8) Uani 1 1 d .
C4 C 0.8502(4) -0.18699(13) 0.8958(5) 0.0332(10) Uani 1 1 d .
H4 H 0.8094 -0.2099 0.947 0.04 Uiso 1 1 calc R
C5 C 0.8427(4) -0.18453(13) 0.7306(5) 0.0401(11) Uani 1 1 d .
H5 H 0.7963 -0.206 0.6679 0.048 Uiso 1 1 calc R
C6 C 0.9016(4) -0.15137(13) 0.6559(5) 0.0366(10) Uani 1 1 d .
H6 H 0.8967 -0.1503 0.5425 0.044 Uiso 1 1 calc R
C7 C 0.8160(4) -0.03744(12) 0.5907(4) 0.0263(9) Uani 1 1 d .
C8 C 0.8247(4) 0.00136(12) 0.6735(4) 0.0270(9) Uani 1 1 d .
H8 H 0.9043 0.0169 0.6894 0.032 Uiso 1 1 calc R
C9 C 0.7118(4) 0.01642(11) 0.7320(4) 0.0247(9) Uani 1 1 d .
C10 C 0.6928(4) 0.05642(12) 0.8265(4) 0.0288(9) Uani 1 1 d .
C11 C 0.5550(4) 0.05519(12) 0.8649(4) 0.0289(9) Uani 1 1 d .
C12 C 0.4867(4) 0.08337(13) 0.9530(5) 0.0354(10) Uani 1 1 d .
H12 H 0.5277 0.1081 1.0021 0.042 Uiso 1 1 calc R
C13 C 0.3564(4) 0.07451(14) 0.9676(5) 0.0394(11) Uani 1 1 d .
H13 H 0.3077 0.0933 1.0283 0.047 Uiso 1 1 calc R
C14 C 0.2967(4) 0.03853(14) 0.8947(5) 0.0375(11) Uani 1 1 d .
H14 H 0.2072 0.0333 0.905 0.045 Uiso 1 1 calc R
C15 C 0.3654(4) 0.01000(13) 0.8068(5) 0.0344(10) Uani 1 1 d .
H15 H 0.324 -0.0147 0.7579 0.041 Uiso 1 1 calc R
C16 C 0.4947(4) 0.01829(12) 0.7923(4) 0.0277(9) Uani 1 1 d .
C17 C 0.5938(3) -0.00563(12) 0.7114(4) 0.0256(9) Uani 1 1 d .
C18 C 0.5857(4) -0.04378(12) 0.6267(4) 0.0307(9) Uani 1 1 d .
H18 H 0.5054 -0.0589 0.6089 0.037 Uiso 1 1 calc R
C19 C 0.6986(4) -0.05964(12) 0.5677(4) 0.0297(9) Uani 1 1 d .
H19 H 0.6949 -0.0861 0.5108 0.036 Uiso 1 1 calc R
C20 C 1.1593(3) -0.19882(12) 1.1930(4) 0.0247(9) Uani 1 1 d .
C21 C 1.2662(3) -0.18929(12) 1.1086(4) 0.0250(9) Uani 1 1 d .
H21 H 1.2891 -0.1604 1.0871 0.03 Uiso 1 1 calc R
C22 C 1.3372(3) -0.22350(12) 1.0576(4) 0.0232(8) Uani 1 1 d .
C23 C 1.4553(4) -0.22339(13) 0.9681(5) 0.0284(9) Uani 1 1 d .
C24 C 1.4852(3) -0.26985(12) 0.9424(4) 0.0256(9) Uani 1 1 d .
C25 C 1.5807(4) -0.28854(13) 0.8608(4) 0.0285(9) Uani 1 1 d .
H25 H 1.6449 -0.2714 0.8174 0.034 Uiso 1 1 calc R
C26 C 1.5803(4) -0.33306(13) 0.8439(5) 0.0328(10) Uani 1 1 d .
H26 H 1.6437 -0.3466 0.786 0.039 Uiso 1 1 calc R
C27 C 1.4883(4) -0.35794(13) 0.9109(4) 0.0318(10) Uani 1 1 d .
H27 H 1.4895 -0.3883 0.8976 0.038 Uiso 1 1 calc R
C28 C 1.3934(4) -0.33940(12) 0.9977(4) 0.0286(9) Uani 1 1 d .
H28 H 1.3315 -0.3567 1.0448 0.034 Uiso 1 1 calc R
C29 C 1.3929(3) -0.29498(12) 1.0123(4) 0.0246(9) Uani 1 1 d .
C30 C 1.3015(3) -0.26610(12) 1.0861(4) 0.0245(9) Uani 1 1 d .
C31 C 1.1951(4) -0.27508(12) 1.1681(4) 0.0285(9) Uani 1 1 d .
H31 H 1.1703 -0.304 1.1863 0.034 Uiso 1 1 calc R
C32 C 1.1252(4) -0.24089(12) 1.2236(4) 0.0281(9) Uani 1 1 d .
H32 H 1.0532 -0.2465 1.283 0.034 Uiso 1 1 calc R
N1 N 0.9295(3) -0.05484(11) 0.5281(4) 0.0280(8) Uani 1 1 d .
N2 N 1.0877(3) -0.16356(11) 1.2539(4) 0.0282(8) Uani 1 1 d .
O1 O 1.1362(3) -0.09449(9) 0.5533(3) 0.0406(7) Uani 1 1 d .
O2 O 1.0847(2) -0.04542(8) 0.7715(3) 0.0350(7) Uani 1 1 d .
O3 O 0.8661(2) -0.19585(8) 1.2396(3) 0.0321(7) Uani 1 1 d .
O4 O 0.8975(3) -0.11687(8) 1.2575(3) 0.0339(7) Uani 1 1 d .
O5 O 0.7727(3) 0.08501(8) 0.8603(3) 0.0368(7) Uani 1 1 d .
O6 O 1.5142(3) -0.19216(9) 0.9255(3) 0.0364(7) Uani 1 1 d .
S1 S 1.04400(9) -0.07643(3) 0.65153(12) 0.0292(2) Uani 1 1 d .
S2 S 0.93316(9) -0.15797(3) 1.19617(11) 0.0274(2) Uani 1 1 d .
H102 H 1.127(4) -0.1406(13) 1.255(5) 0.036(13) Uiso 1 1 d .
H101 H 0.913(4) -0.0709(12) 0.446(5) 0.034(12) Uiso 1 1 d .

loop_
_atom_site_aniso_label
_atom_site_aniso_U_11
_atom_site_aniso_U_22
_atom_site_aniso_U_33
_atom_site_aniso_U_23
_atom_site_aniso_U_13
_atom_site_aniso_U_12
C1 0.025(2) 0.021(2) 0.027(2) 0.0005(17) 0.0032(17) 0.0033(17)
C2 0.0194(19) 0.028(2) 0.030(2) -0.0035(18) 0.0010(16) 0.0037(17)
C3 0.020(2) 0.028(2) 0.025(2) -0.0006(17) 0.0030(16) 0.0057(17)
C4 0.039(2) 0.027(2) 0.033(2) -0.0008(18) 0.0025(19) -0.0059(19)
C5 0.054(3) 0.034(3) 0.031(2) -0.003(2) -0.004(2) -0.011(2)
C6 0.049(3) 0.035(3) 0.026(2) -0.0017(19) 0.0025(19) -0.001(2)
C7 0.028(2) 0.027(2) 0.025(2) 0.0023(17) 0.0063(17) -0.0005(18)
C8 0.027(2) 0.025(2) 0.029(2) 0.0025(17) 0.0020(17) -0.0035(18)
C9 0.029(2) 0.022(2) 0.023(2) 0.0035(16) 0.0017(17) 0.0007(17)
C10 0.032(2) 0.022(2) 0.032(2) 0.0038(18) 0.0000(18) 0.0026(19)
C11 0.030(2) 0.028(2) 0.030(2) 0.0066(18) 0.0050(17) 0.0061(19)
C12 0.039(3) 0.031(2) 0.037(2) 0.0096(19) 0.008(2) 0.006(2)
C13 0.041(3) 0.040(3) 0.039(3) 0.009(2) 0.016(2) 0.014(2)
C14 0.026(2) 0.047(3) 0.040(3) 0.017(2) 0.0085(19) 0.008(2)
C15 0.032(2) 0.034(2) 0.037(2) 0.006(2) 0.0026(19) 0.003(2)
C16 0.029(2) 0.026(2) 0.028(2) 0.0092(18) 0.0028(17) 0.0035(18)
C17 0.024(2) 0.029(2) 0.024(2) 0.0067(17) -0.0004(16) -0.0007(18)
C18 0.026(2) 0.032(2) 0.034(2) -0.0027(19) -0.0010(18) -0.0052(18)
C19 0.034(2) 0.026(2) 0.029(2) -0.0036(18) 0.0019(18) 0.0003(19)
C20 0.021(2) 0.028(2) 0.025(2) -0.0010(17) 0.0010(16) 0.0019(17)
C21 0.027(2) 0.024(2) 0.024(2) -0.0006(17) -0.0002(16) -0.0027(17)
C22 0.021(2) 0.026(2) 0.022(2) -0.0008(16) -0.0037(16) -0.0022(17)
C23 0.022(2) 0.031(2) 0.031(2) -0.0023(18) -0.0010(17) -0.0020(19)
C24 0.024(2) 0.024(2) 0.028(2) -0.0048(17) -0.0025(17) 0.0006(17)
C25 0.020(2) 0.034(2) 0.031(2) -0.0069(18) -0.0003(17) -0.0021(18)
C26 0.028(2) 0.036(3) 0.035(2) -0.0062(19) 0.0022(18) 0.0094(19)
C27 0.032(2) 0.029(2) 0.032(2) -0.0023(18) -0.0049(18) 0.0068(19)
C28 0.026(2) 0.031(2) 0.027(2) 0.0017(18) -0.0041(17) 0.0014(18)
C29 0.022(2) 0.026(2) 0.024(2) -0.0023(17) -0.0043(16) 0.0019(17)
C30 0.024(2) 0.025(2) 0.024(2) -0.0020(16) -0.0038(16) 0.0023(17)
C31 0.028(2) 0.027(2) 0.030(2) 0.0022(18) 0.0004(18) -0.0029(18)
C32 0.025(2) 0.031(2) 0.028(2) 0.0022(18) 0.0036(17) 0.0037(18)
N1 0.0335(19) 0.0277(19) 0.0235(19) -0.0011(16) 0.0065(15) 0.0013(15)
N2 0.0280(19) 0.029(2) 0.0274(19) -0.0041(16) -0.0008(15) 0.0022(17)
O1 0.0320(16) 0.0434(19) 0.0492(18) 0.0067(14) 0.0186(14) 0.0068(14)
O2 0.0330(16) 0.0315(16) 0.0392(17) -0.0006(13) -0.0021(13) -0.0072(13)
O3 0.0257(15) 0.0380(17) 0.0338(16) 0.0083(13) 0.0093(12) 0.0011(13)
O4 0.0365(16) 0.0389(17) 0.0265(15) -0.0065(13) 0.0054(12) 0.0148(14)
O5 0.0331(16) 0.0256(16) 0.0510(18) -0.0053(13) 0.0004(14) -0.0003(13)
O6 0.0356(16) 0.0281(16) 0.0475(18) -0.0032(14) 0.0142(14) -0.0088(14)
S1 0.0255(5) 0.0307(6) 0.0322(5) 0.0027(5) 0.0065(4) 0.0002(5)
S2 0.0259(5) 0.0339(6) 0.0230(5) -0.0004(4) 0.0054(4) 0.0056(5)

loop_
_atom_type_symbol
_atom_type_description
_atom_type_scat_dispersion_real
_atom_type_scat_dispersion_imag
_atom_type_scat_source
C C 0.0033 0.0016 'International Tables Vol C Tables 4.2.6.8 and 6.1.1.4'
H H 0 0 'International Tables Vol C Tables 4.2.6.8 and 6.1.1.4'
N N 0.0061 0.0033 'International Tables Vol C Tables 4.2.6.8 and 6.1.1.4'
O O 0.0106 0.006 'International Tables Vol C Tables 4.2.6.8 and 6.1.1.4'
S S 0.1246 0.1234 'International Tables Vol C Tables 4.2.6.8 and 6.1.1.4'

loop_
_geom_angle_atom_site_label_1
_geom_angle_atom_site_label_2
_geom_angle_atom_site_label_3
_geom_angle
C2 C1 C6 120.9(3)
C2 C1 S1 119.3(3)
C6 C1 S1 119.8(3)
C1 C2 C3 118.1(3)
C4 C3 C2 121.9(3)
C4 C3 S2 119.5(3)
C2 C3 S2 118.5(3)
C5 C4 C3 118.4(4)
C6 C5 C4 121.0(4)
C5 C6 C1 119.6(4)
C8 C7 C19 120.7(3)
C8 C7 N1 119.7(3)
C19 C7 N1 119.6(3)
C9 C8 C7 117.0(3)
C8 C9 C17 122.9(3)
C8 C9 C10 128.7(3)
C17 C9 C10 108.4(3)
O5 C10 C11 127.1(4)
O5 C10 C9 127.1(4)
C11 C10 C9 105.8(3)
C12 C11 C16 121.2(4)
C12 C11 C10 130.4(4)
C16 C11 C10 108.4(3)
C11 C12 C13 118.1(4)
C14 C13 C12 120.7(4)
C13 C14 C15 121.3(4)
C16 C15 C14 118.5(4)
C15 C16 C11 120.1(4)
C15 C16 C17 131.7(4)
C11 C16 C17 108.1(3)
C18 C17 C9 119.6(3)
C18 C17 C16 131.1(3)
C9 C17 C16 109.3(3)
C17 C18 C19 118.3(3)
C7 C19 C18 121.4(4)
C32 C20 C21 121.4(3)
C32 C20 N2 120.1(3)
C21 C20 N2 118.4(3)
C22 C21 C20 117.5(3)
C21 C22 C30 121.1(3)
C21 C22 C23 129.6(3)
C30 C22 C23 109.2(3)
O6 C23 C22 127.3(4)
O6 C23 C24 127.6(3)
C22 C23 C24 105.1(3)
C25 C24 C29 121.4(3)
C25 C24 C23 130.1(3)
C29 C24 C23 108.5(3)
C24 C25 C26 118.2(4)
C27 C26 C25 120.5(4)
C26 C27 C28 121.6(4)
C29 C28 C27 117.7(4)
C28 C29 C24 120.5(3)
C28 C29 C30 130.4(3)
C24 C29 C30 109.0(3)
C31 C30 C22 120.7(3)
C31 C30 C29 131.1(3)
C22 C30 C29 108.1(3)
C30 C31 C32 118.6(4)
C20 C32 C31 120.6(3)
C7 N1 S1 119.0(3)
C20 N2 S2 119.7(3)
O2 S1 O1 120.37(17)
O2 S1 N1 108.36(17)
O1 S1 N1 105.85(17)
O2 S1 C1 107.31(17)
O1 S1 C1 108.26(17)
N1 S1 C1 105.83(17)
O3 S2 O4 119.40(16)
O3 S2 N2 108.69(17)
O4 S2 N2 105.38(17)
O3 S2 C3 107.61(17)
O4 S2 C3 108.45(16)
N2 S2 C3 106.67(17)

loop_
_geom_bond_atom_site_label_1
_geom_bond_atom_site_label_2
_geom_bond_distance
C1 C2 1.385(5)
C1 C6 1.392(5)
C1 S1 1.780(4)
C2 C3 1.390(5)
C3 C4 1.390(5)
C3 S2 1.769(4)
C4 C5 1.385(5)
C5 C6 1.377(6)
C7 C8 1.389(5)
C7 C19 1.390(5)
C7 N1 1.435(5)
C8 C9 1.389(5)
C9 C17 1.392(5)
C9 C10 1.497(5)
C10 O5 1.225(4)
C10 C11 1.489(5)
C11 C12 1.382(5)
C11 C16 1.412(5)
C12 C13 1.388(5)
C13 C14 1.388(6)
C14 C15 1.391(5)
C15 C16 1.375(5)
C16 C17 1.481(5)
C17 C18 1.379(5)
C18 C19 1.399(5)
C20 C32 1.382(5)
C20 C21 1.401(5)
C20 N2 1.442(5)
C21 C22 1.381(5)
C22 C30 1.399(5)
C22 C23 1.494(5)
C23 O6 1.216(4)
C23 C24 1.494(5)
C24 C25 1.382(5)
C24 C29 1.404(5)
C25 C26 1.389(5)
C26 C27 1.386(5)
C27 C28 1.400(5)
C28 C29 1.384(5)
C29 C30 1.480(5)
C30 C31 1.381(5)
C31 C32 1.389(5)
N1 S1 1.636(3)
N2 S2 1.628(3)
O1 S1 1.433(3)
O2 S1 1.427(3)
O3 S2 1.429(3)
O4 S2 1.437(3)

loop_
_geom_hbond_atom_site_label_D
_geom_hbond_atom_site_label_H
_geom_hbond_atom_site_label_A
_geom_hbond_distance_DH
_geom_hbond_distance_HA
_geom_hbond_distance_DA
_geom_hbond_angle_DHA
_geom_hbond_site_symmetry_A
N2 H102 O5 0.82(4) 2.27(4) 3.034(5) 154(4) 3_757
N1 H101 O4 0.85(4) 2.13(4) 2.973(4) 171(4) 1_554

loop_
_cod_related_entry_id
_cod_related_entry_database
_cod_related_entry_code
1 ChemSpider 30660271
